data_4306042
loop_
_publ_author_name
'Jason R. Price'
'Nicholas G. White'
'Alejandro Perez-Velasco'
'Geoffrey B. Jameson'
'Christopher A. Hunter'
'Sally Brooker'

_publ_section_title
;
Factors Influencing Tetranuclear [2 x 2] Grid vs Dinuclear Side-by-Side
Structures for Silver(I) Complexes of Pyridazine-Based Bis-Bidentate Ligands
;
_journal_name_full 'Inorganic Chemistry'
_journal_page_first 10729
_journal_page_last 10738
_journal_paper_doi 10.1021/ic800959s
_journal_volume 47
_journal_year 2008
_chemical_formula_sum 'C44 H32 Ag2 B2 Cl8 F8 N10 O4'
_chemical_formula_weight 1437.76
_chemical_name_systematic
; 
 ? 
;
_space_group_IT_number 2
_symmetry_cell_setting triclinic
_symmetry_space_group_name_Hall '-P 1'
_symmetry_space_group_name_H-M 'P -1'
_atom_sites_solution_hydrogens geom
_atom_sites_solution_primary direct
_atom_sites_solution_secondary difmap
_audit_creation_method SHELXL-97
_cell_angle_alpha 97.592(4)
_cell_angle_beta 93.876(4)
_cell_angle_gamma 96.874(4)
_cell_formula_units_Z 2
_cell_length_a 7.2637(14)
_cell_length_b 10.339(2)
_cell_length_c 36.685(8)
_cell_measurement_temperature 112(2)
_cell_volume 2701.5(9)
_computing_structure_refinement 'SHELXL-97 (Sheldrick, 1997)'
_computing_structure_solution 'SHELXS-97 (Sheldrick, 1990)'
_diffrn_ambient_temperature 112(2)
_diffrn_measured_fraction_theta_full 0.950
_diffrn_measured_fraction_theta_max 0.950
_diffrn_measurement_device_type 'Bruker SMART area detector'
_diffrn_measurement_method 'CCD area detector'
_diffrn_radiation_monochromator graphite
_diffrn_radiation_source 'fine-focus sealed tube'
_diffrn_radiation_type MoK\a
_diffrn_radiation_wavelength 0.71073
_diffrn_reflns_av_R_equivalents 0.1130
_diffrn_reflns_av_sigmaI/netI 0.2323
_diffrn_reflns_limit_h_max 8
_diffrn_reflns_limit_h_min -8
_diffrn_reflns_limit_k_max 12
_diffrn_reflns_limit_k_min -12
_diffrn_reflns_limit_l_max 45
_diffrn_reflns_limit_l_min -40
_diffrn_reflns_number 19908
_diffrn_reflns_theta_full 26.41
_diffrn_reflns_theta_max 26.41
_diffrn_reflns_theta_min 2.00
_exptl_absorpt_coefficient_mu 1.201
_exptl_absorpt_correction_T_max 1.00
_exptl_absorpt_correction_T_min 0.75
_exptl_absorpt_correction_type multi-scan
_exptl_absorpt_process_details 'SADABS (Bruker AXS Inc., 2000)'
_exptl_crystal_colour orange
_exptl_crystal_density_diffrn 1.767
_exptl_crystal_density_method 'not measured'
_exptl_crystal_description needle
_exptl_crystal_F_000 1420
_exptl_crystal_size_max 0.40
_exptl_crystal_size_mid 0.10
_exptl_crystal_size_min 0.02
_refine_diff_density_max 0.964
_refine_diff_density_min -1.158
_refine_diff_density_rms 0.163
_refine_ls_extinction_method none
_refine_ls_goodness_of_fit_ref 0.923
_refine_ls_hydrogen_treatment mixed
_refine_ls_matrix_type full
_refine_ls_number_parameters 705
_refine_ls_number_reflns 10517
_refine_ls_number_restraints 0
_refine_ls_restrained_S_all 0.923
_refine_ls_R_factor_all 0.1739
_refine_ls_R_factor_gt 0.0644
_refine_ls_shift/su_max 0.001
_refine_ls_shift/su_mean 0.000
_refine_ls_structure_factor_coef Fsqd
_refine_ls_weighting_details 'calc w=1/[\s^2^(Fo^2^)+(0.0180P)^2^+0.0000P] where P=(Fo^2^+2Fc^2^)/3'
_refine_ls_weighting_scheme calc
_refine_ls_wR_factor_gt 0.0943
_refine_ls_wR_factor_ref 0.1162
_reflns_number_gt 4908
_reflns_number_total 10517
_reflns_threshold_expression >2sigma(I)
_cod_data_source_file ic800959s_si_001_3.cif
_cod_data_source_block jrp73
_cod_depositor_comments
;
The following automatic conversions were performed:
'_symmetry_cell_setting' value 'Triclinic' changed to 'triclinic'
according to '/home/saulius/struct/CIF-dictionaries/cif_core.dic'
dictionary named 'cif_core.dic' version 2.4.1 from 2010-06-29.

Automatic conversion script
Id: cif_fix_enum 1527 2010-12-29 10:47:43Z saulius 
;
_cod_original_cell_volume 2701.6(10)
_cod_database_code 4306042

loop_
_symmetry_equiv_pos_as_xyz
'x, y, z'
'-x, -y, -z'

loop_
_atom_site_label
_atom_site_type_symbol
_atom_site_fract_x
_atom_site_fract_y
_atom_site_fract_z
_atom_site_U_iso_or_equiv
_atom_site_adp_type
_atom_site_occupancy
_atom_site_symmetry_multiplicity
_atom_site_calc_flag
_atom_site_refinement_flags
_atom_site_disorder_assembly
_atom_site_disorder_group
Ag1 Ag 0.42248(9) 0.46273(6) 0.446834(16) 0.02851(19) Uani 1 1 d . . .
N1 N 0.5382(8) 0.3086(6) 0.48320(16) 0.0195(15) Uani 1 1 d . . .
N2 N 0.5889(8) 0.3343(6) 0.51967(15) 0.0195(15) Uani 1 1 d . . .
C2 C 0.6878(10) 0.2524(7) 0.53555(19) 0.0174(18) Uani 1 1 d . . .
C3 C 0.7269(10) 0.1335(7) 0.51581(18) 0.0208(18) Uani 1 1 d . . .
H3 H 0.7880 0.0732 0.5281 0.025 Uiso 1 1 calc R . .
C4 C 0.6760(10) 0.1066(7) 0.47891(19) 0.0227(19) Uani 1 1 d . . .
H4 H 0.6979 0.0270 0.4647 0.027 Uiso 1 1 calc R . .
C5 C 0.5890(10) 0.2025(7) 0.46278(19) 0.0165(18) Uani 1 1 d . . .
C6 C 0.5563(10) 0.1919(8) 0.42222(19) 0.0187(18) Uani 1 1 d . . .
H6 H 0.5608 0.1106 0.4071 0.022 Uiso 1 1 calc R . .
N3 N 0.5216(8) 0.2940(6) 0.40754(15) 0.0207(15) Uani 1 1 d . . .
C8 C 0.4986(10) 0.2830(7) 0.36794(18) 0.0171(17) Uani 1 1 d . . .
C9 C 0.5459(10) 0.3974(7) 0.35294(19) 0.0209(18) Uani 1 1 d . . .
H9 H 0.5930 0.4780 0.3680 0.025 Uiso 1 1 calc R . .
C10 C 0.5210(9) 0.3887(7) 0.31451(19) 0.0186(18) Uani 1 1 d . . .
Cl1 Cl 0.5787(3) 0.53281(19) 0.29420(5) 0.0299(5) Uani 1 1 d . . .
C11 C 0.4515(10) 0.2737(8) 0.2916(2) 0.0229(19) Uani 1 1 d . . .
H11 H 0.4394 0.2705 0.2655 0.027 Uiso 1 1 calc R . .
C12 C 0.4004(10) 0.1638(8) 0.3080(2) 0.0235(19) Uani 1 1 d . . .
Cl2 Cl 0.3067(3) 0.0173(2) 0.28054(5) 0.0349(6) Uani 1 1 d . . .
C13 C 0.4211(9) 0.1656(7) 0.34651(19) 0.0207(18) Uani 1 1 d . . .
H13 H 0.3835 0.0894 0.3574 0.025 Uiso 1 1 calc R . .
C16 C 0.7658(10) 0.2956(8) 0.57417(19) 0.024(2) Uani 1 1 d . . .
H16 H 0.8212 0.2360 0.5877 0.029 Uiso 1 1 calc R . .
N4 N 0.7582(8) 0.4138(6) 0.58926(15) 0.0203(15) Uani 1 1 d . . .
C18 C 0.8378(10) 0.4552(7) 0.62686(19) 0.0189(18) Uani 1 1 d . . .
C19 C 0.9097(9) 0.5871(7) 0.63630(18) 0.0194(18) Uani 1 1 d . . .
H19 H 0.9098 0.6459 0.6185 0.023 Uiso 1 1 calc R . .
C20 C 0.9814(10) 0.6306(7) 0.6725(2) 0.0222(19) Uani 1 1 d . . .
Cl3 Cl 1.0719(3) 0.79632(19) 0.68536(5) 0.0306(5) Uani 1 1 d . . .
C21 C 0.9805(10) 0.5478(8) 0.69889(19) 0.0238(19) Uani 1 1 d . . .
H21 H 1.0289 0.5800 0.7236 0.029 Uiso 1 1 calc R . .
C22 C 0.9086(11) 0.4179(8) 0.68909(19) 0.025(2) Uani 1 1 d . . .
Cl4 Cl 0.9075(3) 0.3118(2) 0.72265(5) 0.0402(6) Uani 1 1 d . . .
C23 C 0.8348(10) 0.3683(7) 0.65316(19) 0.0207(18) Uani 1 1 d . . .
H23 H 0.7841 0.2785 0.6467 0.025 Uiso 1 1 calc R . .
Ag2 Ag 0.54026(9) 0.98370(6) 0.947110(15) 0.02779(18) Uani 1 1 d . . .
N31 N 0.5727(8) 0.8149(6) 0.98539(15) 0.0193(15) Uani 1 1 d . . .
N32 N 0.5554(8) 0.8305(6) 1.02141(16) 0.0208(15) Uani 1 1 d . . .
C32 C 0.6229(9) 0.7469(7) 1.04222(18) 0.0136(17) Uani 1 1 d . . .
C33 C 0.6943(10) 0.6342(7) 1.02666(19) 0.0223(19) Uani 1 1 d . . .
H33 H 0.7266 0.5699 1.0413 0.027 Uiso 1 1 calc R . .
C34 C 0.7162(10) 0.6197(7) 0.98954(19) 0.0238(19) Uani 1 1 d . . .
H34 H 0.7698 0.5472 0.9779 0.029 Uiso 1 1 calc R . .
C35 C 0.6570(10) 0.7153(7) 0.96933(19) 0.0150(17) Uani 1 1 d . . .
C36 C 0.7047(10) 0.7183(8) 0.93046(18) 0.0208(19) Uani 1 1 d . . .
H36 H 0.7498 0.6445 0.9174 0.025 Uiso 1 1 calc R . .
N33 N 0.6855(8) 0.8194(6) 0.91458(15) 0.0201(15) Uani 1 1 d . . .
C38 C 0.7334(10) 0.8189(7) 0.87763(18) 0.0173(17) Uani 1 1 d . . .
C39 C 0.7918(9) 0.9416(7) 0.86699(18) 0.0182(18) Uani 1 1 d . . .
H39 H 0.8000 1.0201 0.8840 0.022 Uiso 1 1 calc R . .
C40 C 0.8377(10) 0.9460(7) 0.83068(19) 0.0199(18) Uani 1 1 d . . .
Cl5 Cl 0.9095(3) 1.09845(19) 0.81681(5) 0.0301(5) Uani 1 1 d . . .
C41 C 0.8305(10) 0.8347(8) 0.8053(2) 0.0241(19) Uani 1 1 d . . .
H41 H 0.8652 0.8391 0.7809 0.029 Uiso 1 1 calc R . .
C42 C 0.7692(10) 0.7138(7) 0.8170(2) 0.0221(19) Uani 1 1 d . . .
Cl6 Cl 0.7538(3) 0.5702(2) 0.78555(5) 0.0333(5) Uani 1 1 d . . .
C43 C 0.7195(10) 0.7043(7) 0.85239(18) 0.0203(18) Uani 1 1 d . . .
H43 H 0.6768 0.6213 0.8593 0.024 Uiso 1 1 calc R . .
C46 C 0.6249(9) 0.7797(7) 1.08257(19) 0.0167(18) Uani 1 1 d . . .
H46 H 0.6448 0.7143 1.0978 0.020 Uiso 1 1 calc R . .
N34 N 0.6004(8) 0.8943(6) 1.09743(14) 0.0153(14) Uani 1 1 d . . .
C48 C 0.6133(10) 0.9242(7) 1.13692(19) 0.0196(18) Uani 1 1 d . . .
C49 C 0.6637(9) 1.0559(8) 1.15063(19) 0.0207(19) Uani 1 1 d . . .
H49 H 0.6885 1.1195 1.1345 0.025 Uiso 1 1 calc R . .
C50 C 0.6769(10) 1.0929(7) 1.1894(2) 0.0225(19) Uani 1 1 d . . .
Cl7 Cl 0.7313(3) 1.2581(2) 1.20782(5) 0.0306(5) Uani 1 1 d . . .
C51 C 0.6413(10) 1.0007(8) 1.21341(19) 0.0233(19) Uani 1 1 d . . .
H51 H 0.6505 1.0258 1.2394 0.028 Uiso 1 1 calc R . .
C52 C 0.5918(11) 0.8705(8) 1.1974(2) 0.026(2) Uani 1 1 d . . .
Cl8 Cl 0.5444(3) 0.7520(2) 1.22709(6) 0.0478(7) Uani 1 1 d . . .
C53 C 0.5705(10) 0.8309(7) 1.15984(19) 0.0201(18) Uani 1 1 d . . .
H53 H 0.5275 0.7420 1.1499 0.024 Uiso 1 1 calc R . .
B1 B 0.0545(14) 0.0486(11) 0.4162(3) 0.034(3) Uani 1 1 d . . .
F11 F 0.1779(7) 0.1195(5) 0.44423(15) 0.0660(17) Uani 1 1 d . . .
F12 F -0.0574(7) 0.1318(4) 0.40175(11) 0.0431(13) Uani 1 1 d . . .
F13 F -0.0578(6) -0.0484(4) 0.43094(11) 0.0356(12) Uani 1 1 d . . .
F14 F 0.1482(8) -0.0140(5) 0.38931(14) 0.0649(17) Uani 1 1 d . . .
B2 B 0.8641(14) 1.3672(10) 0.9170(3) 0.031(2) Uani 1 1 d . . .
F21 F 0.7691(7) 1.3286(5) 0.94600(13) 0.0530(15) Uani 1 1 d . . .
F22 F 0.7378(7) 1.3922(5) 0.88934(13) 0.0563(15) Uani 1 1 d . . .
F23 F 0.9828(6) 1.4845(4) 0.92959(11) 0.0321(11) Uani 1 1 d . . .
F24 F 0.9698(6) 1.2703(4) 0.90356(11) 0.0386(12) Uani 1 1 d . . .
C60 C 0.9156(14) 0.6104(11) 0.4982(4) 0.062(3) Uani 1 1 d . . .
H60 H 0.8561 0.6870 0.4972 0.074 Uiso 1 1 calc R . .
C61 C 0.9077(15) 0.5189(15) 0.4672(3) 0.064(4) Uani 1 1 d . . .
H61 H 0.8454 0.5328 0.4448 0.077 Uiso 1 1 calc R . .
C62 C 0.9901(16) 0.4076(12) 0.4690(3) 0.052(3) Uani 1 1 d . . .
H62 H 0.9831 0.3427 0.4478 0.063 Uiso 1 1 calc R . .
C70 C 0.9164(13) 1.1123(11) 1.0028(5) 0.067(3) Uani 1 1 d . . .
H70 H 0.8586 1.1903 1.0050 0.080 Uiso 1 1 calc R . .
C71 C 0.9804(17) 1.0659(13) 0.9702(4) 0.059(4) Uani 1 1 d . . .
H71 H 0.9656 1.1121 0.9497 0.071 Uiso 1 1 calc R . .
C72 C 1.0634(16) 0.9571(16) 0.9664(3) 0.072(4) Uani 1 1 d . . .
H72 H 1.1083 0.9264 0.9435 0.086 Uiso 1 1 calc R . .
C80 C 0.2574(14) 0.1435(9) 0.6550(3) 0.059(3) Uani 1 1 d . . .
H80A H 0.1672 0.1998 0.6646 0.071 Uiso 1 1 calc R . .
H80B H 0.3561 0.1418 0.6745 0.071 Uiso 1 1 calc R . .
H80C H 0.1945 0.0540 0.6470 0.071 Uiso 1 1 calc R . .
N80 N 0.3389(12) 0.1956(8) 0.6236(2) 0.045(2) Uani 1 1 d . . .
O80 O 0.2783(10) 0.2916(6) 0.61296(18) 0.065(2) Uani 1 1 d . . .
O81 O 0.4573(9) 0.1366(7) 0.6079(2) 0.062(2) Uani 1 1 d . . .
C90 C 0.1371(13) 0.4821(10) 0.8477(3) 0.058(3) Uani 1 1 d . . .
H90A H 0.0267 0.5200 0.8395 0.070 Uiso 1 1 calc R . .
H90B H 0.0987 0.3961 0.8552 0.070 Uiso 1 1 calc R . .
H90C H 0.2174 0.4714 0.8274 0.070 Uiso 1 1 calc R . .
N90 N 0.2389(12) 0.5694(9) 0.8788(2) 0.049(2) Uani 1 1 d . . .
O90 O 0.1941(10) 0.6783(7) 0.8880(2) 0.074(2) Uani 1 1 d . . .
O91 O 0.3701(9) 0.5262(6) 0.89567(18) 0.0535(18) Uani 1 1 d . . .

loop_
_atom_site_aniso_label
_atom_site_aniso_U_11
_atom_site_aniso_U_22
_atom_site_aniso_U_33
_atom_site_aniso_U_23
_atom_site_aniso_U_13
_atom_site_aniso_U_12
Ag1 0.0418(5) 0.0217(4) 0.0234(4) 0.0029(3) -0.0046(3) 0.0140(3)
N1 0.016(4) 0.020(4) 0.024(4) 0.010(3) 0.001(3) 0.001(3)
N2 0.023(4) 0.027(4) 0.008(3) 0.007(3) -0.001(2) -0.004(3)
C2 0.016(5) 0.016(5) 0.023(5) 0.013(4) 0.003(3) 0.001(3)
C3 0.030(5) 0.021(5) 0.015(4) 0.015(4) -0.001(3) 0.003(4)
C4 0.030(5) 0.017(5) 0.021(5) 0.003(4) 0.005(3) -0.001(4)
C5 0.026(5) 0.007(4) 0.016(4) 0.001(3) 0.004(3) 0.002(3)
C6 0.021(5) 0.014(5) 0.019(4) -0.002(4) 0.003(3) 0.000(3)
N3 0.027(4) 0.019(4) 0.015(4) 0.007(3) -0.005(3) 0.001(3)
C8 0.022(5) 0.014(5) 0.016(4) 0.006(4) -0.001(3) 0.005(3)
C9 0.023(5) 0.012(5) 0.028(5) 0.006(4) 0.000(3) 0.002(3)
C10 0.014(4) 0.019(5) 0.024(5) 0.008(4) 0.002(3) 0.001(3)
Cl1 0.0329(13) 0.0265(13) 0.0320(12) 0.0174(10) -0.0023(8) -0.0010(9)
C11 0.021(5) 0.030(5) 0.019(4) 0.008(4) 0.001(3) 0.007(4)
C12 0.020(5) 0.023(5) 0.027(5) 0.000(4) 0.002(3) 0.003(4)
Cl2 0.0510(15) 0.0239(13) 0.0262(12) -0.0021(10) 0.0002(9) -0.0015(10)
C13 0.017(5) 0.022(5) 0.025(5) 0.008(4) 0.002(3) 0.005(3)
C16 0.024(5) 0.028(6) 0.020(5) 0.007(4) 0.002(3) -0.001(4)
N4 0.020(4) 0.022(4) 0.020(4) 0.007(3) 0.004(3) -0.001(3)
C18 0.021(5) 0.017(5) 0.018(4) -0.002(4) 0.003(3) 0.000(3)
C19 0.018(5) 0.024(5) 0.016(4) 0.009(4) 0.004(3) -0.003(3)
C20 0.024(5) 0.014(5) 0.027(5) -0.003(4) 0.003(3) -0.003(3)
Cl3 0.0328(13) 0.0238(13) 0.0329(12) 0.0042(10) -0.0041(8) -0.0024(9)
C21 0.028(5) 0.026(5) 0.016(4) 0.003(4) -0.005(3) 0.000(4)
C22 0.030(5) 0.031(6) 0.016(4) 0.009(4) 0.008(3) 0.002(4)
Cl4 0.0625(17) 0.0335(14) 0.0253(12) 0.0144(10) -0.0005(10) -0.0002(11)
C23 0.018(5) 0.018(5) 0.026(5) 0.003(4) 0.003(3) 0.002(3)
Ag2 0.0415(5) 0.0240(4) 0.0234(4) 0.0106(3) 0.0077(3) 0.0158(3)
N31 0.030(4) 0.013(4) 0.014(4) 0.005(3) -0.002(3) 0.000(3)
N32 0.018(4) 0.026(4) 0.018(4) 0.005(3) 0.002(3) 0.000(3)
C32 0.014(4) 0.011(5) 0.015(4) 0.005(3) -0.005(3) -0.002(3)
C33 0.029(5) 0.013(5) 0.023(5) 0.004(4) 0.001(3) -0.005(4)
C34 0.029(5) 0.019(5) 0.024(5) 0.000(4) 0.002(3) 0.008(4)
C35 0.016(5) 0.004(4) 0.024(4) 0.004(3) -0.002(3) -0.004(3)
C36 0.022(5) 0.029(5) 0.011(4) -0.003(4) 0.003(3) 0.010(4)
N33 0.021(4) 0.024(4) 0.014(4) 0.003(3) -0.002(2) 0.001(3)
C38 0.024(5) 0.012(4) 0.017(4) 0.007(4) -0.002(3) 0.005(3)
C39 0.016(4) 0.025(5) 0.013(4) 0.001(4) -0.002(3) 0.005(3)
C40 0.018(5) 0.023(5) 0.016(4) 0.001(4) -0.004(3) -0.003(3)
Cl5 0.0348(13) 0.0266(13) 0.0300(12) 0.0116(10) 0.0040(8) -0.0008(9)
C41 0.020(5) 0.035(6) 0.017(4) 0.008(4) -0.003(3) 0.001(4)
C42 0.018(5) 0.021(5) 0.027(5) 0.002(4) 0.001(3) 0.006(4)
Cl6 0.0486(15) 0.0283(13) 0.0203(11) -0.0017(9) 0.0000(8) 0.0024(10)
C43 0.026(5) 0.014(5) 0.021(4) 0.001(4) 0.001(3) 0.007(3)
C46 0.013(4) 0.013(5) 0.028(5) 0.014(4) 0.007(3) 0.005(3)
N34 0.021(4) 0.012(4) 0.014(3) 0.005(3) -0.001(2) 0.004(3)
C48 0.021(5) 0.016(5) 0.023(5) 0.003(4) 0.000(3) 0.005(3)
C49 0.015(5) 0.027(5) 0.022(5) 0.010(4) 0.001(3) 0.003(3)
C50 0.021(5) 0.020(5) 0.026(5) 0.001(4) 0.004(3) 0.000(3)
Cl7 0.0347(13) 0.0272(13) 0.0279(12) 0.0000(10) 0.0013(8) 0.0002(10)
C51 0.020(5) 0.030(5) 0.018(4) 0.000(4) 0.000(3) -0.002(4)
C52 0.034(5) 0.027(5) 0.021(5) 0.019(4) 0.008(3) -0.002(4)
Cl8 0.0783(19) 0.0376(15) 0.0295(13) 0.0192(11) 0.0099(11) -0.0031(12)
C53 0.022(5) 0.013(4) 0.028(5) 0.010(4) 0.005(3) -0.002(3)
B1 0.028(7) 0.040(7) 0.040(7) 0.017(6) 0.006(5) 0.009(5)
F11 0.049(4) 0.042(4) 0.100(4) 0.018(3) -0.040(3) -0.006(3)
F12 0.062(4) 0.036(3) 0.037(3) 0.012(2) -0.002(2) 0.026(3)
F13 0.030(3) 0.033(3) 0.046(3) 0.014(2) 0.008(2) -0.002(2)
F14 0.077(5) 0.050(4) 0.085(4) 0.032(3) 0.057(3) 0.027(3)
B2 0.027(6) 0.024(6) 0.046(7) 0.016(5) 0.001(5) 0.005(5)
F21 0.047(4) 0.043(4) 0.074(4) 0.016(3) 0.037(3) -0.001(3)
F22 0.052(4) 0.043(4) 0.070(4) 0.008(3) -0.030(3) 0.010(3)
F23 0.020(3) 0.029(3) 0.045(3) 0.006(2) 0.0003(19) -0.001(2)
F24 0.050(3) 0.033(3) 0.035(3) 0.002(2) 0.008(2) 0.017(2)
C60 0.025(7) 0.040(8) 0.124(11) 0.022(8) 0.038(7) -0.006(5)
C61 0.036(7) 0.076(10) 0.074(9) 0.015(8) 0.012(5) -0.029(7)
C62 0.054(8) 0.042(8) 0.050(8) -0.020(6) 0.033(6) -0.027(6)
C70 0.022(7) 0.050(8) 0.120(11) 0.016(9) -0.025(7) -0.015(5)
C71 0.045(8) 0.050(9) 0.079(10) 0.045(7) -0.028(6) -0.027(6)
C72 0.034(7) 0.096(12) 0.071(9) -0.002(9) 0.005(6) -0.040(7)
C80 0.064(8) 0.051(7) 0.061(7) 0.007(6) 0.005(5) 0.003(6)
N80 0.051(6) 0.023(5) 0.052(6) -0.009(4) -0.009(4) -0.013(4)
O80 0.090(6) 0.019(4) 0.081(5) -0.001(4) -0.027(4) 0.008(4)
O81 0.041(5) 0.046(5) 0.096(6) 0.000(4) 0.015(4) -0.002(4)
C90 0.044(7) 0.072(8) 0.068(7) 0.038(6) 0.008(5) 0.016(6)
N90 0.035(6) 0.044(6) 0.079(7) 0.040(5) 0.021(5) 0.009(5)
O90 0.088(6) 0.052(5) 0.104(6) 0.060(5) 0.046(4) 0.024(4)
O91 0.027(4) 0.054(5) 0.085(5) 0.041(4) 0.004(3) -0.004(3)

loop_
_atom_type_symbol
_atom_type_description
_atom_type_scat_dispersion_real
_atom_type_scat_dispersion_imag
_atom_type_scat_source
C C 0.0033 0.0016 'International Tables Vol C Tables 4.2.6.8 and 6.1.1.4'
H H 0.0000 0.0000 'International Tables Vol C Tables 4.2.6.8 and 6.1.1.4'
B B 0.0013 0.0007 'International Tables Vol C Tables 4.2.6.8 and 6.1.1.4'
N N 0.0061 0.0033 'International Tables Vol C Tables 4.2.6.8 and 6.1.1.4'
O O 0.0106 0.0060 'International Tables Vol C Tables 4.2.6.8 and 6.1.1.4'
F F 0.0171 0.0103 'International Tables Vol C Tables 4.2.6.8 and 6.1.1.4'
Cl Cl 0.1484 0.1585 'International Tables Vol C Tables 4.2.6.8 and 6.1.1.4'
Ag Ag -0.8971 1.1015 'International Tables Vol C Tables 4.2.6.8 and 6.1.1.4'

loop_
_geom_angle_atom_site_label_1
_geom_angle_atom_site_label_2
_geom_angle_atom_site_label_3
_geom_angle
_geom_angle_site_symmetry_1
_geom_angle_site_symmetry_3
_geom_angle_publ_flag
N2 Ag1 N3 161.4(2) 2_666 . y
N2 Ag1 N4 71.3(2) 2_666 2_666 y
N3 Ag1 N4 108.6(2) . 2_666 y
N2 Ag1 N1 113.2(2) 2_666 . y
N3 Ag1 N1 71.2(2) . . y
N4 Ag1 N1 167.12(19) 2_666 . y
N2 Ag1 C61 87.3(3) 2_666 . ?
N3 Ag1 C61 77.8(3) . . ?
N4 Ag1 C61 126.2(3) 2_666 . ?
N1 Ag1 C61 66.6(3) . . ?
N2 Ag1 F11 136.32(17) 2_666 . ?
N3 Ag1 F11 61.93(17) . . ?
N4 Ag1 F11 110.37(16) 2_666 . ?
N1 Ag1 F11 57.68(15) . . ?
C61 Ag1 F11 118.5(3) . . ?
N2 N1 C5 120.3(6) . . ?
N2 N1 Ag1 124.7(5) . . ?
C5 N1 Ag1 113.4(5) . . ?
C2 N2 N1 119.3(6) . . ?
C2 N2 Ag1 116.8(5) . 2_666 ?
N1 N2 Ag1 122.0(5) . 2_666 ?
N2 C2 C3 121.8(7) . . ?
N2 C2 C16 117.2(7) . . ?
C3 C2 C16 120.9(7) . . ?
C4 C3 C2 119.1(7) . . ?
C4 C3 H3 120.5 . . ?
C2 C3 H3 120.5 . . ?
C3 C4 C5 116.8(7) . . ?
C3 C4 H4 121.6 . . ?
C5 C4 H4 121.6 . . ?
N1 C5 C4 122.1(6) . . ?
N1 C5 C6 117.4(7) . . ?
C4 C5 C6 120.5(7) . . ?
N3 C6 C5 119.5(7) . . ?
N3 C6 H6 120.2 . . ?
C5 C6 H6 120.2 . . ?
C6 N3 C8 118.5(6) . . ?
C6 N3 Ag1 115.9(5) . . ?
C8 N3 Ag1 123.4(5) . . ?
C9 C8 C13 122.5(6) . . ?
C9 C8 N3 116.3(6) . . ?
C13 C8 N3 121.1(6) . . ?
C8 C9 C10 116.9(6) . . ?
C8 C9 H9 121.6 . . ?
C10 C9 H9 121.6 . . ?
C11 C10 C9 123.4(7) . . ?
C11 C10 Cl1 118.3(5) . . ?
C9 C10 Cl1 118.4(5) . . ?
C12 C11 C10 117.4(7) . . ?
C12 C11 H11 121.3 . . ?
C10 C11 H11 121.3 . . ?
C11 C12 C13 122.2(7) . . ?
C11 C12 Cl2 119.4(6) . . ?
C13 C12 Cl2 118.3(6) . . ?
C8 C13 C12 117.5(7) . . ?
C8 C13 H13 121.3 . . ?
C12 C13 H13 121.3 . . ?
N4 C16 C2 119.7(8) . . ?
N4 C16 H16 120.1 . . ?
C2 C16 H16 120.1 . . ?
C16 N4 C18 119.1(7) . . ?
C16 N4 Ag1 114.4(5) . 2_666 ?
C18 N4 Ag1 126.2(5) . 2_666 ?
C19 C18 C23 121.2(6) . . ?
C19 C18 N4 116.9(7) . . ?
C23 C18 N4 121.8(6) . . ?
C20 C19 C18 118.2(7) . . ?
C20 C19 H19 120.9 . . ?
C18 C19 H19 120.9 . . ?
C21 C20 C19 121.9(7) . . ?
C21 C20 Cl3 118.7(5) . . ?
C19 C20 Cl3 119.4(6) . . ?
C22 C21 C20 119.0(7) . . ?
C22 C21 H21 120.5 . . ?
C20 C21 H21 120.5 . . ?
C21 C22 C23 121.7(7) . . ?
C21 C22 Cl4 119.2(6) . . ?
C23 C22 Cl4 119.1(6) . . ?
C22 C23 C18 117.9(7) . . ?
C22 C23 H23 121.0 . . ?
C18 C23 H23 121.0 . . ?
N32 Ag2 N33 170.0(2) 2_677 . y
N32 Ag2 N31 112.6(2) 2_677 . y
N33 Ag2 N31 71.7(2) . . y
N32 Ag2 N34 71.2(2) 2_677 2_677 y
N33 Ag2 N34 108.1(2) . 2_677 y
N31 Ag2 N34 159.26(19) . 2_677 y
N32 Ag2 C71 96.4(4) 2_677 . ?
N33 Ag2 C71 74.8(4) . . ?
N31 Ag2 C71 83.9(2) . . ?
N34 Ag2 C71 116.4(2) 2_677 . ?
N32 Ag2 F21 55.68(16) 2_677 . ?
N33 Ag2 F21 114.71(17) . . ?
N31 Ag2 F21 135.80(16) . . ?
N34 Ag2 F21 64.01(16) 2_677 . ?
C71 Ag2 F21 58.8(3) . . ?
N32 N31 C35 120.8(6) . . ?
N32 N31 Ag2 123.9(5) . . ?
C35 N31 Ag2 113.2(4) . . ?
N31 N32 C32 119.8(6) . . ?
N31 N32 Ag2 123.1(5) . 2_677 ?
C32 N32 Ag2 116.2(5) . 2_677 ?
N32 C32 C33 121.9(6) . . ?
N32 C32 C46 117.5(7) . . ?
C33 C32 C46 120.6(7) . . ?
C34 C33 C32 117.9(7) . . ?
C34 C33 H33 121.0 . . ?
C32 C33 H33 121.0 . . ?
C33 C34 C35 117.8(7) . . ?
C33 C34 H34 121.1 . . ?
C35 C34 H34 121.1 . . ?
N31 C35 C34 121.2(6) . . ?
N31 C35 C36 117.9(7) . . ?
C34 C35 C36 120.6(7) . . ?
N33 C36 C35 120.5(7) . . ?
N33 C36 H36 119.7 . . ?
C35 C36 H36 119.7 . . ?
C36 N33 C38 118.9(6) . . ?
C36 N33 Ag2 116.2(5) . . ?
C38 N33 Ag2 124.5(5) . . ?
C43 C38 C39 120.5(6) . . ?
C43 C38 N33 122.9(6) . . ?
C39 C38 N33 116.6(6) . . ?
C40 C39 C38 118.6(6) . . ?
C40 C39 H39 120.7 . . ?
C38 C39 H39 120.7 . . ?
C41 C40 C39 122.6(7) . . ?
C41 C40 Cl5 118.2(5) . . ?
C39 C40 Cl5 119.2(6) . . ?
C40 C41 C42 116.9(7) . . ?
C40 C41 H41 121.6 . . ?
C42 C41 H41 121.6 . . ?
C43 C42 C41 122.8(7) . . ?
C43 C42 Cl6 118.7(6) . . ?
C41 C42 Cl6 118.6(6) . . ?
C42 C43 C38 118.6(7) . . ?
C42 C43 H43 120.7 . . ?
C38 C43 H43 120.7 . . ?
N34 C46 C32 121.2(7) . . ?
N34 C46 H46 119.4 . . ?
C32 C46 H46 119.4 . . ?
C46 N34 C48 119.4(6) . . ?
C46 N34 Ag2 111.5(5) . 2_677 ?
C48 N34 Ag2 127.2(4) . 2_677 ?
C53 C48 C49 121.8(6) . . ?
C53 C48 N34 123.2(6) . . ?
C49 C48 N34 114.9(6) . . ?
C48 C49 C50 118.0(7) . . ?
C48 C49 H49 121.0 . . ?
C50 C49 H49 121.0 . . ?
C51 C50 C49 121.8(7) . . ?
C51 C50 Cl7 118.5(5) . . ?
C49 C50 Cl7 119.7(6) . . ?
C52 C51 C50 116.7(6) . . ?
C52 C51 H51 121.7 . . ?
C50 C51 H51 121.7 . . ?
C53 C52 C51 123.4(7) . . ?
C53 C52 Cl8 118.8(6) . . ?
C51 C52 Cl8 117.7(6) . . ?
C52 C53 C48 118.2(7) . . ?
C52 C53 H53 120.9 . . ?
C48 C53 H53 120.9 . . ?
F14 B1 F12 111.1(8) . . ?
F14 B1 F11 110.7(9) . . ?
F12 B1 F11 109.5(8) . . ?
F14 B1 F13 107.7(8) . . ?
F12 B1 F13 109.0(8) . . ?
F11 B1 F13 108.7(7) . . ?
B1 F11 Ag1 127.0(5) . . ?
F21 B2 F22 109.5(8) . . ?
F21 B2 F24 110.2(8) . . ?
F22 B2 F24 110.9(8) . . ?
F21 B2 F23 109.0(7) . . ?
F22 B2 F23 108.0(7) . . ?
F24 B2 F23 109.2(8) . . ?
B2 F21 Ag2 123.5(5) . . ?
C61 C60 C62 120.7(11) . 2_766 ?
C61 C60 H60 119.6 . . ?
C62 C60 H60 119.6 2_766 . ?
C62 C61 C60 119.5(11) . . ?
C62 C61 Ag1 114.6(8) . . ?
C60 C61 Ag1 98.9(8) . . ?
C62 C61 H61 120.2 . . ?
C60 C61 H61 120.2 . . ?
Ag1 C61 H61 55.5 . . ?
C61 C62 C60 119.7(10) . 2_766 ?
C61 C62 H62 120.1 . . ?
C60 C62 H62 120.1 2_766 . ?
C71 C70 C72 119.6(11) . 2_777 ?
C71 C70 H70 120.2 . . ?
C72 C70 H70 120.2 2_777 . ?
C72 C71 C70 121.6(11) . . ?
C72 C71 Ag2 108.4(7) . . ?
C70 C71 Ag2 81.9(7) . . ?
C72 C71 H71 119.2 . . ?
C70 C71 H71 119.2 . . ?
Ag2 C71 H71 79.7 . . ?
C71 C72 C70 118.9(11) . 2_777 ?
C71 C72 H72 120.6 . . ?
C70 C72 H72 120.6 2_777 . ?
N80 C80 H80A 109.5 . . ?
N80 C80 H80B 109.5 . . ?
H80A C80 H80B 109.5 . . ?
N80 C80 H80C 109.5 . . ?
H80A C80 H80C 109.5 . . ?
H80B C80 H80C 109.5 . . ?
O80 N80 O81 123.5(9) . . ?
O80 N80 C80 117.8(9) . . ?
O81 N80 C80 118.5(9) . . ?
N90 C90 H90A 109.5 . . ?
N90 C90 H90B 109.5 . . ?
H90A C90 H90B 109.5 . . ?
N90 C90 H90C 109.5 . . ?
H90A C90 H90C 109.5 . . ?
H90B C90 H90C 109.5 . . ?
O90 N90 O91 122.8(10) . . ?
O90 N90 C90 120.2(10) . . ?
O91 N90 C90 117.0(9) . . ?

loop_
_geom_bond_atom_site_label_1
_geom_bond_atom_site_label_2
_geom_bond_distance
_geom_bond_site_symmetry_2
_geom_bond_publ_flag
Ag1 N2 2.301(6) 2_666 y
Ag1 N3 2.328(6) . y
Ag1 N4 2.391(6) 2_666 y
Ag1 N1 2.399(6) . y
Ag1 C61 3.516(11) . y
Ag1 F11 3.760(5) . y
N1 N2 1.346(7) . ?
N1 C5 1.349(8) . ?
N2 C2 1.338(9) . ?
N2 Ag1 2.301(6) 2_666 ?
C2 C3 1.411(10) . ?
C2 C16 1.480(10) . ?
C3 C4 1.362(9) . ?
C3 H3 0.9500 . ?
C4 C5 1.409(10) . ?
C4 H4 0.9500 . ?
C5 C6 1.478(9) . ?
C6 N3 1.289(9) . ?
C6 H6 0.9500 . ?
N3 C8 1.439(8) . ?
C8 C9 1.385(9) . ?
C8 C13 1.391(9) . ?
C9 C10 1.398(9) . ?
C9 H9 0.9500 . ?
C10 C11 1.383(9) . ?
C10 Cl1 1.771(7) . ?
C11 C12 1.379(10) . ?
C11 H11 0.9500 . ?
C12 C13 1.408(9) . ?
C12 Cl2 1.740(7) . ?
C13 H13 0.9500 . ?
C16 N4 1.283(9) . ?
C16 H16 0.9500 . ?
N4 C18 1.448(8) . ?
N4 Ag1 2.391(6) 2_666 ?
C18 C19 1.390(9) . ?
C18 C23 1.402(10) . ?
C19 C20 1.389(9) . ?
C19 H19 0.9500 . ?
C20 C21 1.374(10) . ?
C20 Cl3 1.751(7) . ?
C21 C22 1.373(10) . ?
C21 H21 0.9500 . ?
C22 C23 1.396(9) . ?
C22 Cl4 1.754(8) . ?
C23 H23 0.9500 . ?
Ag2 N32 2.313(6) 2_677 y
Ag2 N33 2.342(6) . y
Ag2 N31 2.403(6) . y
Ag2 N34 2.436(6) 2_677 y
Ag2 C71 3.233(11) . y
Ag2 F21 3.757(5) . y
N31 N32 1.326(7) . ?
N31 C35 1.350(9) . ?
N32 C32 1.340(9) . ?
N32 Ag2 2.313(6) 2_677 ?
C32 C33 1.401(10) . ?
C32 C46 1.473(9) . ?
C33 C34 1.372(9) . ?
C33 H33 0.9500 . ?
C34 C35 1.402(10) . ?
C34 H34 0.9500 . ?
C35 C36 1.494(9) . ?
C36 N33 1.280(9) . ?
C36 H36 0.9500 . ?
N33 C38 1.422(8) . ?
C38 C43 1.393(9) . ?
C38 C39 1.402(9) . ?
C39 C40 1.400(9) . ?
C39 H39 0.9500 . ?
C40 C41 1.375(9) . ?
C40 Cl5 1.751(7) . ?
C41 C42 1.408(10) . ?
C41 H41 0.9500 . ?
C42 C43 1.382(9) . ?
C42 Cl6 1.744(7) . ?
C43 H43 0.9500 . ?
C46 N34 1.275(8) . ?
C46 H46 0.9500 . ?
N34 C48 1.435(8) . ?
N34 Ag2 2.436(6) 2_677 ?
C48 C53 1.383(9) . ?
C48 C49 1.383(9) . ?
C49 C50 1.415(9) . ?
C49 H49 0.9500 . ?
C50 C51 1.395(10) . ?
C50 Cl7 1.740(7) . ?
C51 C52 1.390(10) . ?
C51 H51 0.9500 . ?
C52 C53 1.379(9) . ?
C52 Cl8 1.762(7) . ?
C53 H53 0.9500 . ?
B1 F14 1.372(10) . ?
B1 F12 1.383(11) . ?
B1 F11 1.385(10) . ?
B1 F13 1.403(10) . ?
B2 F21 1.383(10) . ?
B2 F22 1.393(11) . ?
B2 F24 1.393(11) . ?
B2 F23 1.405(10) . ?
C60 C61 1.372(13) . ?
C60 C62 1.390(15) 2_766 ?
C60 H60 0.9500 . ?
C61 C62 1.366(15) . ?
C61 H61 0.9500 . ?
C62 C60 1.390(15) 2_766 ?
C62 H62 0.9500 . ?
C70 C71 1.362(14) . ?
C70 C72 1.424(16) 2_777 ?
C70 H70 0.9500 . ?
C71 C72 1.335(16) . ?
C71 H71 0.9500 . ?
C72 C70 1.424(15) 2_777 ?
C72 H72 0.9500 . ?
C80 N80 1.467(10) . ?
C80 H80A 0.9800 . ?
C80 H80B 0.9800 . ?
C80 H80C 0.9800 . ?
N80 O80 1.230(9) . ?
N80 O81 1.242(9) . ?
C90 N90 1.457(11) . ?
C90 H90A 0.9800 . ?
C90 H90B 0.9800 . ?
C90 H90C 0.9800 . ?
N90 O90 1.220(9) . ?
N90 O91 1.259(10) . ?

loop_
_geom_torsion_atom_site_label_1
_geom_torsion_atom_site_label_2
_geom_torsion_atom_site_label_3
_geom_torsion_atom_site_label_4
_geom_torsion
_geom_torsion_site_symmetry_1
_geom_torsion_site_symmetry_2
_geom_torsion_site_symmetry_3
_geom_torsion_site_symmetry_4
_geom_torsion_publ_flag
N2 Ag1 N1 N2 1.3(6) 2_666 . . . ?
N3 Ag1 N1 N2 161.9(5) . . . . ?
N4 Ag1 N1 N2 -106.8(9) 2_666 . . . ?
C61 Ag1 N1 N2 77.4(5) . . . . ?
F11 Ag1 N1 N2 -130.0(5) . . . . ?
N2 Ag1 N1 C5 -164.4(4) 2_666 . . . ?
N3 Ag1 N1 C5 -3.8(4) . . . . ?
N4 Ag1 N1 C5 87.6(10) 2_666 . . . ?
C61 Ag1 N1 C5 -88.3(5) . . . . ?
F11 Ag1 N1 C5 64.3(4) . . . . ?
C5 N1 N2 C2 -1.0(9) . . . . ?
Ag1 N1 N2 C2 -165.8(5) . . . . ?
C5 N1 N2 Ag1 163.4(5) . . . 2_666 ?
Ag1 N1 N2 Ag1 -1.4(6) . . . 2_666 ?
N1 N2 C2 C3 -5.6(10) . . . . ?
Ag1 N2 C2 C3 -170.7(5) 2_666 . . . ?
N1 N2 C2 C16 170.4(5) . . . . ?
Ag1 N2 C2 C16 5.2(8) 2_666 . . . ?
N2 C2 C3 C4 5.4(10) . . . . ?
C16 C2 C3 C4 -170.4(6) . . . . ?
C2 C3 C4 C5 1.1(10) . . . . ?
N2 N1 C5 C4 7.8(10) . . . . ?
Ag1 N1 C5 C4 174.2(5) . . . . ?
N2 N1 C5 C6 -170.1(5) . . . . ?
Ag1 N1 C5 C6 -3.7(7) . . . . ?
C3 C4 C5 N1 -7.6(10) . . . . ?
C3 C4 C5 C6 170.2(6) . . . . ?
N1 C5 C6 N3 15.4(9) . . . . ?
C4 C5 C6 N3 -162.5(7) . . . . ?
C5 C6 N3 C8 177.2(5) . . . . ?
C5 C6 N3 Ag1 -18.8(8) . . . . ?
N2 Ag1 N3 C6 119.1(7) 2_666 . . . ?
N4 Ag1 N3 C6 -154.4(5) 2_666 . . . ?
N1 Ag1 N3 C6 12.0(5) . . . . ?
C61 Ag1 N3 C6 81.2(5) . . . . ?
F11 Ag1 N3 C6 -50.7(5) . . . . ?
N2 Ag1 N3 C8 -77.8(8) 2_666 . . . ?
N4 Ag1 N3 C8 8.7(5) 2_666 . . . ?
N1 Ag1 N3 C8 175.1(5) . . . . ?
C61 Ag1 N3 C8 -115.7(5) . . . . ?
F11 Ag1 N3 C8 112.4(5) . . . . ?
C6 N3 C8 C9 -151.5(7) . . . . ?
Ag1 N3 C8 C9 45.8(8) . . . . ?
C6 N3 C8 C13 32.8(10) . . . . ?
Ag1 N3 C8 C13 -129.9(6) . . . . ?
C13 C8 C9 C10 -3.2(10) . . . . ?
N3 C8 C9 C10 -178.9(6) . . . . ?
C8 C9 C10 C11 0.5(11) . . . . ?
C8 C9 C10 Cl1 179.7(5) . . . . ?
C9 C10 C11 C12 1.7(11) . . . . ?
Cl1 C10 C11 C12 -177.5(6) . . . . ?
C10 C11 C12 C13 -1.5(11) . . . . ?
C10 C11 C12 Cl2 178.4(6) . . . . ?
C9 C8 C13 C12 3.4(10) . . . . ?
N3 C8 C13 C12 178.9(6) . . . . ?
C11 C12 C13 C8 -0.9(11) . . . . ?
Cl2 C12 C13 C8 179.1(6) . . . . ?
N2 C2 C16 N4 -9.1(10) . . . . ?
C3 C2 C16 N4 166.9(6) . . . . ?
C2 C16 N4 C18 -179.0(6) . . . . ?
C2 C16 N4 Ag1 7.8(8) . . . 2_666 ?
C16 N4 C18 C19 149.4(7) . . . . ?
Ag1 N4 C18 C19 -38.3(8) 2_666 . . . ?
C16 N4 C18 C23 -33.6(10) . . . . ?
Ag1 N4 C18 C23 138.7(6) 2_666 . . . ?
C23 C18 C19 C20 0.9(10) . . . . ?
N4 C18 C19 C20 177.9(6) . . . . ?
C18 C19 C20 C21 -0.9(11) . . . . ?
C18 C19 C20 Cl3 -179.7(5) . . . . ?
C19 C20 C21 C22 0.8(11) . . . . ?
Cl3 C20 C21 C22 179.6(6) . . . . ?
C20 C21 C22 C23 -0.7(11) . . . . ?
C20 C21 C22 Cl4 179.9(6) . . . . ?
C21 C22 C23 C18 0.7(11) . . . . ?
Cl4 C22 C23 C18 -179.9(6) . . . . ?
C19 C18 C23 C22 -0.8(10) . . . . ?
N4 C18 C23 C22 -177.7(7) . . . . ?
N32 Ag2 N31 N32 -6.1(6) 2_677 . . . ?
N33 Ag2 N31 N32 164.3(5) . . . . ?
N34 Ag2 N31 N32 -102.8(6) 2_677 . . . ?
C71 Ag2 N31 N32 88.3(6) . . . . ?
F21 Ag2 N31 N32 57.3(6) . . . . ?
N32 Ag2 N31 C35 -169.8(5) 2_677 . . . ?
N33 Ag2 N31 C35 0.6(5) . . . . ?
N34 Ag2 N31 C35 93.5(7) 2_677 . . . ?
C71 Ag2 N31 C35 -75.4(6) . . . . ?
F21 Ag2 N31 C35 -106.4(5) . . . . ?
C35 N31 N32 C32 0.3(9) . . . . ?
Ag2 N31 N32 C32 -162.2(5) . . . . ?
C35 N31 N32 Ag2 169.2(5) . . . 2_677 ?
Ag2 N31 N32 Ag2 6.7(7) . . . 2_677 ?
N31 N32 C32 C33 -7.0(10) . . . . ?
Ag2 N32 C32 C33 -176.7(5) 2_677 . . . ?
N31 N32 C32 C46 171.2(5) . . . . ?
Ag2 N32 C32 C46 1.5(8) 2_677 . . . ?
N32 C32 C33 C34 8.4(10) . . . . ?
C46 C32 C33 C34 -169.8(6) . . . . ?
C32 C33 C34 C35 -3.1(10) . . . . ?
N32 N31 C35 C34 4.8(10) . . . . ?
Ag2 N31 C35 C34 169.1(5) . . . . ?
N32 N31 C35 C36 -168.4(5) . . . . ?
Ag2 N31 C35 C36 -4.1(8) . . . . ?
C33 C34 C35 N31 -3.2(10) . . . . ?
C33 C34 C35 C36 169.8(6) . . . . ?
N31 C35 C36 N33 7.8(10) . . . . ?
C34 C35 C36 N33 -165.4(7) . . . . ?
C35 C36 N33 C38 179.6(6) . . . . ?
C35 C36 N33 Ag2 -7.1(8) . . . . ?
N32 Ag2 N33 C36 120.9(12) 2_677 . . . ?
N31 Ag2 N33 C36 3.5(5) . . . . ?
N34 Ag2 N33 C36 -154.7(5) 2_677 . . . ?
C71 Ag2 N33 C36 92.0(5) . . . . ?
F21 Ag2 N33 C36 136.2(5) . . . . ?
N32 Ag2 N33 C38 -66.3(14) 2_677 . . . ?
N31 Ag2 N33 C38 176.4(5) . . . . ?
N34 Ag2 N33 C38 18.2(5) 2_677 . . . ?
C71 Ag2 N33 C38 -95.1(5) . . . . ?
F21 Ag2 N33 C38 -50.9(5) . . . . ?
C36 N33 C38 C43 29.8(10) . . . . ?
Ag2 N33 C38 C43 -142.9(6) . . . . ?
C36 N33 C38 C39 -151.9(7) . . . . ?
Ag2 N33 C38 C39 35.4(8) . . . . ?
C43 C38 C39 C40 -0.7(10) . . . . ?
N33 C38 C39 C40 -179.0(6) . . . . ?
C38 C39 C40 C41 -1.0(10) . . . . ?
C38 C39 C40 Cl5 179.6(6) . . . . ?
C39 C40 C41 C42 1.7(10) . . . . ?
Cl5 C40 C41 C42 -179.0(6) . . . . ?
C40 C41 C42 C43 -0.7(11) . . . . ?
C40 C41 C42 Cl6 178.9(5) . . . . ?
C41 C42 C43 C38 -1.0(11) . . . . ?
Cl6 C42 C43 C38 179.4(5) . . . . ?
C39 C38 C43 C42 1.7(10) . . . . ?
N33 C38 C43 C42 179.9(7) . . . . ?
N32 C32 C46 N34 -14.1(9) . . . . ?
C33 C32 C46 N34 164.1(7) . . . . ?
C32 C46 N34 C48 -176.7(6) . . . . ?
C32 C46 N34 Ag2 17.8(7) . . . 2_677 ?
C46 N34 C48 C53 -29.3(10) . . . . ?
Ag2 N34 C48 C53 133.8(6) 2_677 . . . ?
C46 N34 C48 C49 153.7(6) . . . . ?
Ag2 N34 C48 C49 -43.2(8) 2_677 . . . ?
C53 C48 C49 C50 2.2(10) . . . . ?
N34 C48 C49 C50 179.2(6) . . . . ?
C48 C49 C50 C51 0.2(10) . . . . ?
C48 C49 C50 Cl7 -177.6(5) . . . . ?
C49 C50 C51 C52 -0.1(10) . . . . ?
Cl7 C50 C51 C52 177.7(6) . . . . ?
C50 C51 C52 C53 -2.4(11) . . . . ?
C50 C51 C52 Cl8 -179.6(6) . . . . ?
C51 C52 C53 C48 4.7(11) . . . . ?
Cl8 C52 C53 C48 -178.1(6) . . . . ?
C49 C48 C53 C52 -4.6(11) . . . . ?
N34 C48 C53 C52 178.7(6) . . . . ?
F14 B1 F11 Ag1 84.8(9) . . . . ?
F12 B1 F11 Ag1 -38.2(10) . . . . ?
F13 B1 F11 Ag1 -157.1(5) . . . . ?
N2 Ag1 F11 B1 111.7(7) 2_666 . . . ?
N3 Ag1 F11 B1 -73.0(7) . . . . ?
N4 Ag1 F11 B1 27.8(7) 2_666 . . . ?
N1 Ag1 F11 B1 -157.6(8) . . . . ?
C61 Ag1 F11 B1 -128.9(7) . . . . ?
F22 B2 F21 Ag2 81.7(8) . . . . ?
F24 B2 F21 Ag2 -40.5(9) . . . . ?
F23 B2 F21 Ag2 -160.3(5) . . . . ?
N32 Ag2 F21 B2 -152.6(7) 2_677 . . . ?
N33 Ag2 F21 B2 30.6(7) . . . . ?
N31 Ag2 F21 B2 119.4(7) . . . . ?
N34 Ag2 F21 B2 -68.3(6) 2_677 . . . ?
C71 Ag2 F21 B2 82.6(7) . . . . ?
C62 C60 C61 C62 1.4(15) 2_766 . . . ?
C62 C60 C61 Ag1 126.3(7) 2_766 . . . ?
N2 Ag1 C61 C62 150.6(9) 2_666 . . . ?
N3 Ag1 C61 C62 -40.7(9) . . . . ?
N4 Ag1 C61 C62 -144.9(8) 2_666 . . . ?
N1 Ag1 C61 C62 33.9(8) . . . . ?
F11 Ag1 C61 C62 7.7(10) . . . . ?
N2 Ag1 C61 C60 22.3(8) 2_666 . . . ?
N3 Ag1 C61 C60 -169.0(9) . . . . ?
N4 Ag1 C61 C60 86.7(8) 2_666 . . . ?
N1 Ag1 C61 C60 -94.4(8) . . . . ?
F11 Ag1 C61 C60 -120.6(8) . . . . ?
C60 C61 C62 C60 -1.4(14) . . . 2_766 ?
Ag1 C61 C62 C60 -118.4(9) . . . 2_766 ?
C72 C70 C71 C72 -0.5(17) 2_777 . . . ?
C72 C70 C71 Ag2 106.1(8) 2_777 . . . ?
N32 Ag2 C71 C72 158.7(11) 2_677 . . . ?
N33 Ag2 C71 C72 -26.1(11) . . . . ?
N31 Ag2 C71 C72 46.6(11) . . . . ?
N34 Ag2 C71 C72 -129.1(10) 2_677 . . . ?
F21 Ag2 C71 C72 -158.3(12) . . . . ?
N32 Ag2 C71 C70 38.1(8) 2_677 . . . ?
N33 Ag2 C71 C70 -146.8(9) . . . . ?
N31 Ag2 C71 C70 -74.1(8) . . . . ?
N34 Ag2 C71 C70 110.3(8) 2_677 . . . ?
F21 Ag2 C71 C70 81.1(9) . . . . ?
C70 C71 C72 C70 0.5(16) . . . 2_777 ?
Ag2 C71 C72 C70 -91.1(10) . . . 2_777 ?
